data_7134409
loop_
_publ_author_name
'Povarov, Svyatoslav A.'
'Iukhnevich, Ekaterina D.'
'Alekseevskiy, Pavel V.'
'Pavlov, Dmitry I.'
'Potapov, Andrei S.'
'Yushina, Irina D.'
'Milichko, Valentin A.'
'Kulakova, Alena N.'

_publ_section_title
;
 Co-ligand tuning of MOF structural anisotropy for giant optical
 birefringence
;
_journal_issue 44
_journal_name_full 'Chemical Communications'
_journal_page_first 8047
_journal_page_last 8050
_journal_paper_doi 10.1039/D5CC01224D
_journal_volume 61
_journal_year 2025
_chemical_formula_sum 'C60 H50 Cd2 N6 O11'
_chemical_formula_weight 1255.86
_space_group_crystal_system triclinic
_space_group_IT_number 2
_space_group_name_Hall '-P 1'
_space_group_name_H-M_alt 'P -1'
_atom_sites_solution_hydrogens mixed
_audit_creation_method SHELXL-2018/3
_audit_update_record
;
2024-08-19 deposited with the CCDC.	2025-04-08 downloaded from the CCDC.
;
_cell_angle_alpha 82.639(2)
_cell_angle_beta 89.466(2)
_cell_angle_gamma 71.506(2)
_cell_formula_units_Z 2
_cell_length_a 8.8208(4)
_cell_length_b 9.4521(6)
_cell_length_c 33.3336(17)
_cell_measurement_reflns_used 5169
_cell_measurement_temperature 150(2)
_cell_measurement_theta_max 25.8814
_cell_measurement_theta_min 2.2921
_cell_volume 2612.5(2)
_computing_cell_refinement 'SAINT (Bruker-AXS, 2016)'
_computing_data_collection 'APEX3 (Bruker-AXS, 2016)'
_computing_data_reduction 'SAINT (Bruker-AXS, 2016)'
_computing_structure_refinement 'SHELXL-2018/3 (Sheldrick, 2018)'
_computing_structure_solution 'SHELXT 2014/5 (Sheldrick, 2014)'
_diffrn_ambient_temperature 150(2)
_diffrn_detector PIXEL
_diffrn_detector_area_resol_mean 7.41
_diffrn_detector_type 'Bruker PHOTON III area detector'
_diffrn_measured_fraction_theta_full 0.996
_diffrn_measured_fraction_theta_max 0.995
_diffrn_measurement_device 'three-circle diffractometer'
_diffrn_measurement_device_type 'Bruker D8 Venture diffractometer'
_diffrn_measurement_method '\w and \f scans'
_diffrn_radiation_monochromator 'Incoatec HELIOS multilayer mirrors'
_diffrn_radiation_type MoK\a
_diffrn_radiation_wavelength 0.71073
_diffrn_reflns_av_R_equivalents 0.0512
_diffrn_reflns_av_unetI/netI 0.0751
_diffrn_reflns_Laue_measured_fraction_full 0.996
_diffrn_reflns_Laue_measured_fraction_max 0.995
_diffrn_reflns_limit_h_max 11
_diffrn_reflns_limit_h_min -10
_diffrn_reflns_limit_k_max 11
_diffrn_reflns_limit_k_min -11
_diffrn_reflns_limit_l_max 41
_diffrn_reflns_limit_l_min -41
_diffrn_reflns_number 26391
_diffrn_reflns_point_group_measured_fraction_full 0.996
_diffrn_reflns_point_group_measured_fraction_max 0.995
_diffrn_reflns_theta_full 25.242
_diffrn_reflns_theta_max 26.414
_diffrn_reflns_theta_min 1.849
_diffrn_source 'Incoatec IuS3.0 microfocus X-ray tube'
_exptl_absorpt_coefficient_mu 0.885
_exptl_absorpt_correction_T_max 0.7454
_exptl_absorpt_correction_T_min 0.6811
_exptl_absorpt_correction_type multi-scan
_exptl_absorpt_process_details
;
 SADABS 2016/2: Krause, L., Herbst-Irmer, R., Sheldrick G.M. & Stalke D.,
 J. Appl. Cryst. 48 (2015) 3-10
;
_exptl_crystal_colour colourless
_exptl_crystal_density_diffrn 1.596
_exptl_crystal_description block
_exptl_crystal_F_000 1272
_exptl_crystal_size_max 0.110
_exptl_crystal_size_mid 0.030
_exptl_crystal_size_min 0.020
_refine_diff_density_max 0.601
_refine_diff_density_min -0.604
_refine_diff_density_rms 0.109
_refine_ls_extinction_coef 0.00041(16)
_refine_ls_extinction_expression Fc^*^=kFc[1+0.001xFc^2^\l^3^/sin(2\q)]^-1/4^
_refine_ls_extinction_method 'SHELXL-2018/3 (Sheldrick 2018)'
_refine_ls_goodness_of_fit_ref 1.001
_refine_ls_hydrogen_treatment mixed
_refine_ls_matrix_type full
_refine_ls_number_parameters 762
_refine_ls_number_reflns 10674
_refine_ls_number_restraints 80
_refine_ls_restrained_S_all 1.018
_refine_ls_R_factor_all 0.0666
_refine_ls_R_factor_gt 0.0431
_refine_ls_shift/su_max 0.094
_refine_ls_shift/su_mean 0.001
_refine_ls_structure_factor_coef Fsqd
_refine_ls_weighting_details 'w=1/[\s^2^(Fo^2^)+(0.0384P)^2^] where P=(Fo^2^+2Fc^2^)/3'
_refine_ls_weighting_scheme calc
_refine_ls_wR_factor_gt 0.0858
_refine_ls_wR_factor_ref 0.0953
_reflns_Friedel_coverage 0.000
_reflns_number_gt 7703
_reflns_number_total 10674
_reflns_threshold_expression 'I > 2\s(I)'
_cod_data_source_file d5cc01224d2.cif
_cod_data_source_block KL-53
_cod_depositor_comments 'Adding full bibliography for 7134407--7134409.cif.'
_cod_database_code 7134409
_shelx_shelxl_version_number 2018/3
_shelx_space_group_comment
;
The symmetry employed for this shelxl refinement is uniquely defined
by the following loop, which should always be used as a source of
symmetry information in preference to the above space-group names.
They are only intended as comments.
;

loop_
_space_group_symop_operation_xyz
'x, y, z'
'-x, -y, -z'

loop_
_atom_site_label
_atom_site_type_symbol
_atom_site_fract_x
_atom_site_fract_y
_atom_site_fract_z
_atom_site_U_iso_or_equiv
_atom_site_adp_type
_atom_site_occupancy
_atom_site_site_symmetry_order
_atom_site_calc_flag
_atom_site_refinement_flags_posn
_atom_site_refinement_flags_adp
_atom_site_refinement_flags_occupancy
_atom_site_disorder_assembly
_atom_site_disorder_group
C1 C 0.5295(5) -0.6050(5) 0.27594(12) 0.0244(9) Uani 1 1 d . . . . .
H1 H 0.457602 -0.527972 0.288924 0.029 Uiso 1 1 calc R U . . .
C2 C 0.5456(5) -0.7529(5) 0.29001(13) 0.0307(11) Uani 1 1 d . . . . .
H2 H 0.487734 -0.777493 0.312560 0.037 Uiso 1 1 calc R U . . .
C3 C 0.6473(5) -0.8640(5) 0.27061(13) 0.0333(11) Uani 1 1 d . . . . .
H3 H 0.658098 -0.966636 0.279115 0.040 Uiso 1 1 calc R U . . .
C4 C 0.7336(5) -0.8254(5) 0.23869(12) 0.0286(10) Uani 1 1 d . . . . .
H4 H 0.805523 -0.901028 0.225288 0.034 Uiso 1 1 calc R U . . .
C5 C 0.7136(5) -0.6745(5) 0.22649(11) 0.0199(9) Uani 1 1 d . . . . .
C6 C 0.2748(5) 1.1384(5) 0.21682(11) 0.0257(10) Uani 1 1 d . . . . .
H6 H 0.328966 1.059369 0.201801 0.031 Uiso 1 1 calc R U . . .
C7 C 0.2868(5) 1.2788(5) 0.20516(12) 0.0269(10) Uani 1 1 d . . . . .
H7 H 0.349461 1.295888 0.182860 0.032 Uiso 1 1 calc R U . . .
C8 C 0.2068(5) 1.3938(5) 0.22624(12) 0.0275(10) Uani 1 1 d . . . . .
H8 H 0.212277 1.492299 0.218457 0.033 Uiso 1 1 calc R U . . .
C9 C 0.1177(5) 1.3657(5) 0.25908(12) 0.0250(9) Uani 1 1 d . . . . .
H9 H 0.061491 1.443754 0.274184 0.030 Uiso 1 1 calc R U . . .
C10 C 0.1133(4) 1.2191(4) 0.26921(11) 0.0186(8) Uani 1 1 d . . . . .
C11 C 0.8065(5) -0.6242(5) 0.19343(11) 0.0216(9) Uani 1 1 d . . . . .
C12 C 0.8767(5) -0.4277(5) 0.15820(12) 0.0329(11) Uani 1 1 d . . . . .
H12 H 0.869538 -0.324418 0.154701 0.039 Uiso 1 1 calc R U . . .
C13 C 0.9724(5) -0.5213(6) 0.13278(13) 0.0354(11) Uani 1 1 d . . . . .
H13 H 1.028006 -0.482835 0.111832 0.042 Uiso 1 1 calc R U . . .
C14 C 0.9848(5) -0.6710(5) 0.13856(13) 0.0338(11) Uani 1 1 d . . . . .
H14 H 1.048972 -0.737553 0.121421 0.041 Uiso 1 1 calc R U . . .
C15 C 0.9038(5) -0.7243(5) 0.16939(12) 0.0279(10) Uani 1 1 d . . . . .
H15 H 0.914159 -0.828282 0.174170 0.034 Uiso 1 1 calc R U . . .
C16 C 0.6219(5) -0.0834(4) 0.16872(11) 0.0192(9) Uani 1 1 d . . . . .
C17 C 0.5991(4) 0.0363(4) 0.13326(10) 0.0180(8) Uani 1 1 d . . . . .
C18 C 0.7280(5) 0.0783(4) 0.11785(11) 0.0208(9) Uani 1 1 d . . . . .
H18 H 0.831845 0.030929 0.129934 0.025 Uiso 1 1 calc R U . . .
C19 C 0.7048(5) 0.1898(5) 0.08470(11) 0.0231(9) Uani 1 1 d . . . . .
H19 H 0.793880 0.214660 0.073435 0.028 Uiso 1 1 calc R U . . .
C20 C 0.5534(5) 0.2644(4) 0.06814(11) 0.0205(9) Uani 1 1 d . . . . .
C21 C 0.4237(5) 0.2219(5) 0.08352(11) 0.0228(9) Uani 1 1 d . . . . .
H21 H 0.319043 0.272447 0.072265 0.027 Uiso 1 1 calc R U . . .
C22 C 0.4484(5) 0.1063(5) 0.11508(11) 0.0218(9) Uani 1 1 d . . . . .
H22 H 0.361025 0.074314 0.124485 0.026 Uiso 1 1 calc R U . . .
C23 C 0.5842(5) -0.2348(4) 0.30088(11) 0.0175(8) Uani 1 1 d . . . . .
C24 C 0.5683(4) -0.1820(4) 0.34159(11) 0.0171(8) Uani 1 1 d . . . . .
C25 C 0.4314(5) -0.0714(5) 0.35093(11) 0.0224(9) Uani 1 1 d . . . . .
H25 H 0.346647 -0.029378 0.331210 0.027 Uiso 1 1 calc R U . . .
C26 C 0.4159(5) -0.0212(5) 0.38835(11) 0.0211(9) Uani 1 1 d . . . . .
H26 H 0.320335 0.054091 0.393982 0.025 Uiso 1 1 calc R U . . .
C27 C 0.5380(5) -0.0791(4) 0.41801(11) 0.0187(9) Uani 1 1 d . . . . .
C28 C 0.6769(5) -0.1895(5) 0.40814(11) 0.0220(9) Uani 1 1 d . . . . .
H28 H 0.762760 -0.230512 0.427597 0.026 Uiso 1 1 calc R U . . .
C29 C 0.6916(4) -0.2400(5) 0.37071(11) 0.0208(9) Uani 1 1 d . . . . .
H29 H 0.786855 -0.315108 0.364853 0.025 Uiso 1 1 calc R U . . .
C30 C 0.2129(5) 0.7942(5) 0.18516(11) 0.0199(9) Uani 1 1 d . . . . .
C31 C 0.2610(4) 0.7187(4) 0.14787(10) 0.0166(8) Uani 1 1 d . . . . .
C32 C 0.1745(5) 0.7778(5) 0.11135(11) 0.0248(9) Uani 1 1 d . . . . .
H32 H 0.080389 0.862398 0.110383 0.030 Uiso 1 1 calc R U . . .
C33 C 0.2256(5) 0.7133(5) 0.07645(11) 0.0243(9) Uani 1 1 d . . . . .
H33 H 0.162846 0.752191 0.052118 0.029 Uiso 1 1 calc R U . . .
C34 C 0.3658(5) 0.5938(5) 0.07610(11) 0.0201(9) Uani 1 1 d . . . . .
C35 C 0.4508(5) 0.5353(4) 0.11296(11) 0.0210(9) Uani 1 1 d . . . . .
H35 H 0.547393 0.453370 0.113846 0.025 Uiso 1 1 calc R U . . .
C36 C 0.3961(5) 0.5949(4) 0.14807(11) 0.0206(9) Uani 1 1 d . . . . .
H36 H 0.452797 0.549659 0.172952 0.025 Uiso 1 1 calc R U . . .
C37 C 0.1753(5) 0.6038(4) 0.33789(11) 0.0201(9) Uani 1 1 d . . . . .
C38 C 0.2475(5) 0.4810(4) 0.37259(11) 0.0193(9) Uani 1 1 d . . . . .
C39 C 0.4110(5) 0.4233(5) 0.38067(11) 0.0244(10) Uani 1 1 d . . . . .
H39 H 0.481109 0.465134 0.365170 0.029 Uiso 1 1 calc R U . . .
C40 C 0.4726(5) 0.3048(5) 0.41130(11) 0.0218(9) Uani 1 1 d . . . . .
H40 H 0.585026 0.264888 0.416221 0.026 Uiso 1 1 calc R U . . .
C41 C 0.3718(4) 0.2434(4) 0.43500(10) 0.0181(8) Uani 1 1 d . . . . .
C42 C 0.2077(5) 0.3052(4) 0.42786(11) 0.0223(9) Uani 1 1 d . . . . .
H42 H 0.137298 0.267520 0.444453 0.027 Uiso 1 1 calc R U . . .
C43 C 0.1455(5) 0.4221(5) 0.39653(11) 0.0224(9) Uani 1 1 d . . . . .
H43 H 0.033130 0.461830 0.391459 0.027 Uiso 1 1 calc R U . . .
C44 C 0.0242(4) 1.1787(5) 0.30496(11) 0.0193(9) Uani 1 1 d . . . . .
C45 C -0.0648(5) 1.2846(5) 0.32874(12) 0.0277(10) Uani 1 1 d . . . . .
H45 H -0.074988 1.388026 0.322018 0.033 Uiso 1 1 calc R U . . .
C46 C -0.1377(5) 1.2372(5) 0.36214(13) 0.0346(11) Uani 1 1 d . . . . .
H46 H -0.195151 1.306987 0.379400 0.041 Uiso 1 1 calc R U . . .
C47 C -0.1265(5) 1.0881(5) 0.37023(13) 0.0328(11) Uani 1 1 d . . . . .
H47 H -0.177681 1.053811 0.392878 0.039 Uiso 1 1 calc R U . . .
C48 C -0.0406(5) 0.9891(5) 0.34525(12) 0.0272(10) Uani 1 1 d . . . . .
H48 H -0.035268 0.886457 0.350776 0.033 Uiso 1 1 calc R U . . .
C49 C 0.5247(5) 0.3900(5) 0.03441(11) 0.0213(9) Uani 1 1 d . . . . .
C50 C 0.4313(5) 0.5384(5) 0.03761(11) 0.0216(9) Uani 1 1 d . . . . .
C51 C 0.5922(5) 0.3560(5) -0.00257(11) 0.0254(10) Uani 1 1 d . . . . .
H51 H 0.657960 0.255651 -0.004195 0.030 Uiso 1 1 calc R U . . .
C52 C 0.5190(4) -0.0321(4) 0.45942(10) 0.0175(8) Uani 1 1 d . . . . .
C53 C 0.4198(4) 0.1434(5) 0.50730(11) 0.0199(9) Uani 1 1 d . . . . .
H53 H 0.363908 0.243033 0.512350 0.024 Uiso 1 1 calc R U . . .
C54 C 0.4374(4) 0.1143(4) 0.46723(11) 0.0186(9) Uani 1 1 d . . . . .
C55 C -0.1673(8) 1.1558(9) 0.49561(19) 0.0714(18) Uani 1 1 d . U . . .
H55 H -0.158724 1.060059 0.510066 0.086 Uiso 1 1 calc R U . . .
C56 C -0.2054(13) 1.2463(11) 0.5598(2) 0.152(4) Uani 1 1 d . U . . .
H56A H -0.309111 1.308452 0.568390 0.227 Uiso 1 1 calc R U . . .
H56B H -0.119714 1.274788 0.571600 0.227 Uiso 1 1 calc R U . . .
H56C H -0.190909 1.139987 0.569074 0.227 Uiso 1 1 calc R U . . .
C57 C -0.2183(15) 1.4119(11) 0.4939(4) 0.193(5) Uani 1 1 d . U . . .
H57A H -0.136807 1.451855 0.503128 0.289 Uiso 1 1 calc R U . . .
H57B H -0.324908 1.481295 0.497875 0.289 Uiso 1 1 calc R U . . .
H57C H -0.205595 1.400993 0.465107 0.289 Uiso 1 1 calc R U . . .
Cd1 Cd 0.59315(3) -0.31901(3) 0.22597(2) 0.01784(9) Uani 1 1 d . . . . .
Cd2 Cd 0.18325(3) 0.86227(3) 0.26831(2) 0.01683(9) Uani 1 1 d . . . . .
N1 N 0.6111(4) -0.5652(4) 0.24474(9) 0.0199(7) Uani 1 1 d . . . . .
N2 N 0.1902(4) 1.1075(4) 0.24836(9) 0.0184(7) Uani 1 1 d . . . . .
N3 N 0.7934(4) -0.4776(4) 0.18775(10) 0.0249(8) Uani 1 1 d . . . . .
N4 N 0.0365(4) 1.0315(4) 0.31321(9) 0.0212(7) Uani 1 1 d . . . . .
N5 N -0.2004(8) 1.2691(7) 0.51652(18) 0.0844(17) Uani 1 1 d . U . . .
O1 O 0.2665(3) 0.6702(3) 0.32020(7) 0.0226(6) Uani 1 1 d . . . . .
O2 O 0.4699(3) -0.1697(3) 0.27463(7) 0.0200(6) Uani 1 1 d . . . . .
O3 O 0.5152(3) -0.1470(3) 0.17254(8) 0.0251(7) Uani 1 1 d . . . . .
O4 O 0.7053(3) -0.3346(3) 0.29230(7) 0.0253(7) Uani 1 1 d . . . . .
O5 O 0.2941(3) 0.7260(3) 0.21814(7) 0.0184(6) Uani 1 1 d . . . . .
O6 O -0.0496(4) 0.8127(4) 0.25897(10) 0.0397(10) Uani 1 1 d . . . . .
H1B H -0.063(6) 0.751(6) 0.2734(16) 0.060 Uiso 1 1 d . U . . .
H1A H -0.097(6) 0.823(6) 0.2393(16) 0.060 Uiso 1 1 d . U . . .
O7 O 0.7409(3) -0.1176(3) 0.19217(8) 0.0290(7) Uani 1 1 d . . . . .
O8 O 0.1020(3) 0.9135(3) 0.18344(8) 0.0258(7) Uani 1 1 d . . . . .
O9 O 0.0306(3) 0.6302(3) 0.32905(8) 0.0286(7) Uani 1 1 d . . . . .
O10 O -0.1469(6) 1.1611(7) 0.46006(14) 0.1032(18) Uani 1 1 d . U . . .
N101 N -0.2021(8) 0.7882(8) 0.01552(19) 0.0867(17) Uani 1 1 d D U . . .
C103 C -0.2689(19) 0.756(2) 0.0529(4) 0.088(5) Uani 0.5 1 d D U P A 1
H10D H -0.266538 0.650905 0.056617 0.133 Uiso 0.5 1 calc R U P A 1
H10E H -0.379810 0.822197 0.053170 0.133 Uiso 0.5 1 calc R U P A 1
H10F H -0.206690 0.773061 0.074994 0.133 Uiso 0.5 1 calc R U P A 1
C102 C -0.227(3) 0.9398(14) -0.0002(6) 0.132(7) Uani 0.5 1 d D U P A 1
H10A H -0.194950 0.945888 -0.028391 0.198 Uiso 0.5 1 calc R U P A 1
H10B H -0.162795 0.981540 0.015816 0.198 Uiso 0.5 1 calc R U P A 1
H10C H -0.340447 0.997472 0.001209 0.198 Uiso 0.5 1 calc R U P A 1
O101 O -0.0406(14) 0.6760(14) -0.0349(4) 0.088(4) Uani 0.5 1 d D U P A 1
C101 C -0.1103(18) 0.6763(18) -0.0051(5) 0.079(4) Uani 0.5 1 d D U P A 1
H101 H -0.101999 0.578204 0.007600 0.095 Uiso 0.5 1 calc R U P A 1
C203 C -0.331(2) 0.834(3) 0.0417(6) 0.152(8) Uani 0.5 1 d D U P A 2
H20A H -0.416516 0.919502 0.027525 0.228 Uiso 0.5 1 calc R U P A 2
H20B H -0.294076 0.864842 0.065765 0.228 Uiso 0.5 1 calc R U P A 2
H20C H -0.372709 0.750544 0.049800 0.228 Uiso 0.5 1 calc R U P A 2
O201 O -0.0476(18) 0.789(2) -0.0322(5) 0.164(7) Uani 0.5 1 d D U P A 2
C201 C -0.137(2) 0.868(2) -0.0128(5) 0.116(5) Uani 0.5 1 d D U P A 2
H201 H -0.162614 0.973893 -0.016124 0.139 Uiso 0.5 1 calc R U P A 2
C202 C -0.164(2) 0.6290(14) 0.0214(6) 0.136(7) Uani 0.5 1 d D U P A 2
H20D H -0.217859 0.597873 0.000258 0.205 Uiso 0.5 1 calc R U P A 2
H20E H -0.199083 0.596976 0.048004 0.205 Uiso 0.5 1 calc R U P A 2
H20F H -0.047804 0.582389 0.020047 0.205 Uiso 0.5 1 calc R U P A 2

loop_
_atom_site_aniso_label
_atom_site_aniso_U_11
_atom_site_aniso_U_22
_atom_site_aniso_U_33
_atom_site_aniso_U_23
_atom_site_aniso_U_13
_atom_site_aniso_U_12
C1 0.027(2) 0.020(2) 0.024(2) 0.0006(18) 0.0016(17) -0.0053(19)
C2 0.034(3) 0.032(3) 0.026(2) 0.003(2) -0.0034(19) -0.013(2)
C3 0.044(3) 0.019(3) 0.039(3) 0.006(2) -0.006(2) -0.015(2)
C4 0.032(2) 0.023(3) 0.030(2) -0.006(2) -0.0028(19) -0.006(2)
C5 0.023(2) 0.016(2) 0.018(2) -0.0013(17) -0.0069(16) -0.0019(18)
C6 0.032(2) 0.027(3) 0.017(2) 0.0013(18) 0.0013(17) -0.009(2)
C7 0.035(3) 0.030(3) 0.018(2) 0.0012(19) 0.0034(17) -0.016(2)
C8 0.041(3) 0.022(3) 0.022(2) 0.0032(18) -0.0039(18) -0.014(2)
C9 0.031(2) 0.022(3) 0.022(2) -0.0045(18) 0.0017(17) -0.007(2)
C10 0.022(2) 0.011(2) 0.0183(19) -0.0011(16) -0.0055(15) -0.0004(17)
C11 0.023(2) 0.023(3) 0.016(2) -0.0039(17) -0.0072(16) -0.0026(18)
C12 0.042(3) 0.027(3) 0.027(2) 0.001(2) 0.008(2) -0.009(2)
C13 0.037(3) 0.038(3) 0.027(2) -0.005(2) 0.014(2) -0.004(2)
C14 0.030(2) 0.035(3) 0.031(3) -0.013(2) 0.0051(19) 0.002(2)
C15 0.028(2) 0.022(3) 0.032(2) -0.010(2) -0.0015(18) -0.002(2)
C16 0.025(2) 0.016(2) 0.0138(19) -0.0047(16) 0.0038(16) -0.0014(18)
C17 0.025(2) 0.015(2) 0.0114(18) -0.0048(16) 0.0021(15) -0.0015(17)
C18 0.025(2) 0.017(2) 0.019(2) -0.0026(17) -0.0018(16) -0.0034(18)
C19 0.028(2) 0.023(2) 0.017(2) 0.0002(17) 0.0040(16) -0.0077(19)
C20 0.036(2) 0.014(2) 0.0089(18) -0.0023(15) 0.0038(16) -0.0040(19)
C21 0.026(2) 0.024(3) 0.015(2) 0.0012(17) -0.0026(16) -0.0054(19)
C22 0.026(2) 0.025(3) 0.0128(19) -0.0003(17) 0.0019(16) -0.0077(19)
C23 0.027(2) 0.016(2) 0.0137(19) -0.0009(16) -0.0002(16) -0.0127(18)
C24 0.022(2) 0.016(2) 0.0139(19) -0.0044(16) 0.0025(15) -0.0070(17)
C25 0.023(2) 0.024(3) 0.017(2) -0.0011(17) -0.0052(16) -0.0023(19)
C26 0.021(2) 0.021(2) 0.0155(19) -0.0042(17) 0.0017(15) 0.0019(18)
C27 0.026(2) 0.018(2) 0.0109(18) -0.0004(16) 0.0035(15) -0.0062(18)
C28 0.022(2) 0.025(3) 0.0150(19) 0.0000(17) -0.0046(15) -0.0028(18)
C29 0.018(2) 0.026(3) 0.016(2) -0.0051(17) 0.0022(15) -0.0034(18)
C30 0.027(2) 0.021(2) 0.015(2) -0.0022(17) 0.0048(16) -0.013(2)
C31 0.022(2) 0.017(2) 0.0127(18) -0.0017(16) 0.0041(15) -0.0087(17)
C32 0.026(2) 0.023(3) 0.020(2) -0.0053(18) 0.0036(16) 0.0010(19)
C33 0.032(2) 0.025(3) 0.0114(19) -0.0008(17) -0.0021(16) -0.003(2)
C34 0.028(2) 0.018(2) 0.0149(19) -0.0029(16) 0.0038(16) -0.0081(18)
C35 0.030(2) 0.014(2) 0.016(2) -0.0034(16) 0.0016(16) -0.0020(18)
C36 0.030(2) 0.019(2) 0.0120(19) -0.0008(16) 0.0009(16) -0.0059(19)
C37 0.031(2) 0.014(2) 0.0116(19) -0.0022(16) 0.0012(16) -0.0022(18)
C38 0.029(2) 0.015(2) 0.0116(19) -0.0006(16) -0.0011(15) -0.0038(18)
C39 0.027(2) 0.030(3) 0.0124(19) 0.0036(17) 0.0040(16) -0.006(2)
C40 0.019(2) 0.025(3) 0.016(2) -0.0009(17) 0.0003(15) 0.0001(18)
C41 0.022(2) 0.020(2) 0.0090(18) -0.0006(16) -0.0022(14) -0.0033(17)
C42 0.027(2) 0.017(2) 0.019(2) 0.0044(17) 0.0013(16) -0.0038(18)
C43 0.024(2) 0.022(2) 0.017(2) 0.0024(17) -0.0008(16) -0.0040(18)
C44 0.018(2) 0.018(2) 0.021(2) -0.0034(17) -0.0011(15) -0.0050(17)
C45 0.036(3) 0.023(3) 0.028(2) -0.0083(19) 0.0075(19) -0.012(2)
C46 0.039(3) 0.031(3) 0.037(3) -0.017(2) 0.019(2) -0.011(2)
C47 0.041(3) 0.032(3) 0.029(2) -0.010(2) 0.016(2) -0.016(2)
C48 0.035(2) 0.022(3) 0.025(2) -0.0061(19) 0.0111(18) -0.007(2)
C49 0.034(2) 0.017(2) 0.0106(18) -0.0007(16) 0.0034(16) -0.0053(19)
C50 0.031(2) 0.022(2) 0.0108(18) -0.0009(17) 0.0043(15) -0.0077(19)
C51 0.041(3) 0.015(2) 0.016(2) -0.0016(17) 0.0026(17) -0.0038(19)
C52 0.020(2) 0.019(2) 0.0121(18) 0.0000(16) -0.0004(15) -0.0050(17)
C53 0.022(2) 0.018(2) 0.0155(19) -0.0002(17) 0.0021(15) -0.0028(18)
C54 0.019(2) 0.017(2) 0.0157(19) 0.0011(16) -0.0029(15) -0.0023(17)
C55 0.086(4) 0.087(5) 0.051(4) -0.022(3) 0.017(3) -0.037(4)
C56 0.261(10) 0.185(9) 0.090(6) -0.072(6) 0.079(7) -0.165(8)
C57 0.238(11) 0.084(8) 0.242(12) -0.033(8) 0.067(10) -0.029(8)
Cd1 0.02558(17) 0.01582(18) 0.01081(14) -0.00154(11) 0.00161(11) -0.00488(13)
Cd2 0.02148(16) 0.01627(18) 0.01125(14) -0.00194(11) 0.00170(11) -0.00393(13)
N1 0.0226(18) 0.018(2) 0.0182(17) -0.0015(14) -0.0017(13) -0.0052(15)
N2 0.0243(18) 0.0126(19) 0.0157(16) -0.0005(14) 0.0007(13) -0.0027(15)
N3 0.032(2) 0.018(2) 0.0215(18) -0.0029(15) 0.0039(15) -0.0047(16)
N4 0.0250(18) 0.019(2) 0.0167(17) -0.0023(14) 0.0011(13) -0.0035(15)
N5 0.131(5) 0.073(4) 0.077(4) -0.035(3) 0.042(3) -0.063(4)
O1 0.0290(16) 0.0192(17) 0.0165(14) 0.0091(12) -0.0012(11) -0.0075(13)
O2 0.0217(14) 0.0240(17) 0.0144(13) -0.0030(12) -0.0010(11) -0.0071(13)
O3 0.0291(16) 0.0234(18) 0.0217(15) 0.0038(12) 0.0018(12) -0.0095(14)
O4 0.0251(15) 0.0299(19) 0.0149(14) -0.0066(13) -0.0022(11) 0.0013(14)
O5 0.0249(14) 0.0223(17) 0.0079(12) -0.0037(11) 0.0032(10) -0.0068(12)
O6 0.0353(19) 0.058(3) 0.0265(19) 0.0199(17) -0.0108(14) -0.0260(18)
O7 0.0358(17) 0.0283(19) 0.0189(15) 0.0042(13) -0.0105(12) -0.0072(14)
O8 0.0304(16) 0.0250(18) 0.0191(15) -0.0051(13) 0.0039(12) -0.0041(14)
O9 0.0233(16) 0.0305(19) 0.0257(16) 0.0065(13) -0.0026(12) -0.0035(14)
O10 0.096(4) 0.155(5) 0.053(3) -0.031(3) 0.009(3) -0.025(3)
N101 0.097(4) 0.089(5) 0.081(4) -0.038(4) -0.003(3) -0.031(4)
C103 0.114(12) 0.094(12) 0.051(8) -0.002(8) -0.022(8) -0.028(10)
C102 0.198(16) 0.057(10) 0.121(13) -0.020(10) 0.025(12) -0.009(11)
O101 0.079(7) 0.088(8) 0.077(7) -0.019(7) 0.007(5) 0.006(7)
C101 0.081(7) 0.087(8) 0.065(7) -0.021(7) -0.012(6) -0.015(7)
C203 0.178(16) 0.162(17) 0.141(15) -0.087(12) 0.038(14) -0.064(14)
O201 0.096(9) 0.190(15) 0.183(13) -0.014(12) 0.069(8) -0.021(11)
C201 0.105(9) 0.121(9) 0.117(9) -0.017(8) 0.021(8) -0.029(8)
C202 0.120(13) 0.131(14) 0.144(14) -0.033(13) -0.044(12) -0.014(12)

loop_
_atom_type_symbol
_atom_type_description
_atom_type_scat_dispersion_real
_atom_type_scat_dispersion_imag
_atom_type_scat_source
C C 0.0033 0.0016 'International Tables Vol C Tables 4.2.6.8 and 6.1.1.4'
H H 0.0000 0.0000 'International Tables Vol C Tables 4.2.6.8 and 6.1.1.4'
Cd Cd -0.8075 1.2024 'International Tables Vol C Tables 4.2.6.8 and 6.1.1.4'
N N 0.0061 0.0033 'International Tables Vol C Tables 4.2.6.8 and 6.1.1.4'
O O 0.0106 0.0060 'International Tables Vol C Tables 4.2.6.8 and 6.1.1.4'

loop_
_geom_angle_atom_site_label_1
_geom_angle_atom_site_label_2
_geom_angle_atom_site_label_3
_geom_angle
_geom_angle_site_symmetry_1
_geom_angle_site_symmetry_3
_geom_angle_publ_flag
N1 C1 C2 122.8(4) . . ?
N1 C1 H1 118.6 . . ?
C2 C1 H1 118.6 . . ?
C3 C2 C1 118.4(4) . . ?
C3 C2 H2 120.8 . . ?
C1 C2 H2 120.8 . . ?
C2 C3 C4 119.6(4) . . ?
C2 C3 H3 120.2 . . ?
C4 C3 H3 120.2 . . ?
C3 C4 C5 119.0(4) . . ?
C3 C4 H4 120.5 . . ?
C5 C4 H4 120.5 . . ?
N1 C5 C4 121.6(4) . . ?
N1 C5 C11 116.2(3) . . ?
C4 C5 C11 122.2(4) . . ?
N2 C6 C7 123.1(4) . . ?
N2 C6 H6 118.4 . . ?
C7 C6 H6 118.4 . . ?
C8 C7 C6 118.8(4) . . ?
C8 C7 H7 120.6 . . ?
C6 C7 H7 120.6 . . ?
C7 C8 C9 119.6(4) . . ?
C7 C8 H8 120.2 . . ?
C9 C8 H8 120.2 . . ?
C8 C9 C10 117.9(4) . . ?
C8 C9 H9 121.0 . . ?
C10 C9 H9 121.0 . . ?
N2 C10 C9 122.3(4) . . ?
N2 C10 C44 116.6(3) . . ?
C9 C10 C44 121.2(4) . . ?
N3 C11 C15 121.2(4) . . ?
N3 C11 C5 117.1(4) . . ?
C15 C11 C5 121.7(4) . . ?
N3 C12 C13 122.5(4) . . ?
N3 C12 H12 118.7 . . ?
C13 C12 H12 118.7 . . ?
C14 C13 C12 118.4(4) . . ?
C14 C13 H13 120.8 . . ?
C12 C13 H13 120.8 . . ?
C13 C14 C15 119.7(4) . . ?
C13 C14 H14 120.2 . . ?
C15 C14 H14 120.2 . . ?
C14 C15 C11 119.3(4) . . ?
C14 C15 H15 120.3 . . ?
C11 C15 H15 120.3 . . ?
O7 C16 O3 123.5(4) . . ?
O7 C16 C17 120.8(3) . . ?
O3 C16 C17 115.7(3) . . ?
C22 C17 C18 119.2(3) . . ?
C22 C17 C16 120.1(3) . . ?
C18 C17 C16 120.7(3) . . ?
C17 C18 C19 120.0(4) . . ?
C17 C18 H18 120.0 . . ?
C19 C18 H18 120.0 . . ?
C20 C19 C18 120.5(4) . . ?
C20 C19 H19 119.8 . . ?
C18 C19 H19 119.8 . . ?
C19 C20 C21 119.5(3) . . ?
C19 C20 C49 121.3(3) . . ?
C21 C20 C49 119.2(4) . . ?
C22 C21 C20 119.8(4) . . ?
C22 C21 H21 120.1 . . ?
C20 C21 H21 120.1 . . ?
C21 C22 C17 120.9(4) . . ?
C21 C22 H22 119.6 . . ?
C17 C22 H22 119.6 . . ?
O4 C23 O2 121.0(3) . . ?
O4 C23 C24 121.4(3) . . ?
O2 C23 C24 117.5(3) . . ?
O4 C23 Cd1 62.30(19) . . ?
O2 C23 Cd1 58.80(18) . . ?
C24 C23 Cd1 176.3(3) . . ?
C25 C24 C29 118.3(3) . . ?
C25 C24 C23 120.8(3) . . ?
C29 C24 C23 120.9(3) . . ?
C26 C25 C24 121.3(3) . . ?
C26 C25 H25 119.4 . . ?
C24 C25 H25 119.4 . . ?
C25 C26 C27 121.1(4) . . ?
C25 C26 H26 119.4 . . ?
C27 C26 H26 119.4 . . ?
C26 C27 C28 117.3(3) . . ?
C26 C27 C52 121.6(3) . . ?
C28 C27 C52 121.0(3) . . ?
C29 C28 C27 121.4(3) . . ?
C29 C28 H28 119.3 . . ?
C27 C28 H28 119.3 . . ?
C28 C29 C24 120.7(4) . . ?
C28 C29 H29 119.7 . . ?
C24 C29 H29 119.7 . . ?
O8 C30 O5 123.6(4) . . ?
O8 C30 C31 120.4(3) . . ?
O5 C30 C31 116.0(4) . . ?
C36 C31 C32 118.1(3) . . ?
C36 C31 C30 121.3(3) . . ?
C32 C31 C30 120.5(4) . . ?
C33 C32 C31 120.2(4) . . ?
C33 C32 H32 119.9 . . ?
C31 C32 H32 119.9 . . ?
C34 C33 C32 121.8(4) . . ?
C34 C33 H33 119.1 . . ?
C32 C33 H33 119.1 . . ?
C33 C34 C35 117.3(3) . . ?
C33 C34 C50 121.5(3) . . ?
C35 C34 C50 121.0(4) . . ?
C36 C35 C34 120.9(4) . . ?
C36 C35 H35 119.6 . . ?
C34 C35 H35 119.6 . . ?
C31 C36 C35 121.6(4) . . ?
C31 C36 H36 119.2 . . ?
C35 C36 H36 119.2 . . ?
O9 C37 O1 125.7(3) . . ?
O9 C37 C38 116.9(3) . . ?
O1 C37 C38 117.4(3) . . ?
C39 C38 C43 119.2(3) . . ?
C39 C38 C37 122.2(3) . . ?
C43 C38 C37 118.5(3) . . ?
C38 C39 C40 120.3(3) . . ?
C38 C39 H39 119.9 . . ?
C40 C39 H39 119.9 . . ?
C39 C40 C41 120.9(3) . . ?
C39 C40 H40 119.5 . . ?
C41 C40 H40 119.5 . . ?
C42 C41 C40 118.7(3) . . ?
C42 C41 C54 120.2(3) . . ?
C40 C41 C54 121.1(3) . . ?
C41 C42 C43 120.5(3) . . ?
C41 C42 H42 119.7 . . ?
C43 C42 H42 119.7 . . ?
C42 C43 C38 120.3(4) . . ?
C42 C43 H43 119.9 . . ?
C38 C43 H43 119.9 . . ?
N4 C44 C45 121.6(4) . . ?
N4 C44 C10 115.8(3) . . ?
C45 C44 C10 122.6(4) . . ?
C46 C45 C44 119.0(4) . . ?
C46 C45 H45 120.5 . . ?
C44 C45 H45 120.5 . . ?
C47 C46 C45 119.3(4) . . ?
C47 C46 H46 120.4 . . ?
C45 C46 H46 120.4 . . ?
C48 C47 C46 119.3(4) . . ?
C48 C47 H47 120.4 . . ?
C46 C47 H47 120.4 . . ?
N4 C48 C47 122.7(4) . . ?
N4 C48 H48 118.7 . . ?
C47 C48 H48 118.7 . . ?
C51 C49 C50 118.8(3) . . ?
C51 C49 C20 117.6(4) . . ?
C50 C49 C20 123.6(3) . . ?
C49 C50 C51 117.4(3) . 2_665 ?
C49 C50 C34 124.5(3) . . ?
C51 C50 C34 118.0(4) 2_665 . ?
C49 C51 C50 123.8(4) . 2_665 ?
C49 C51 H51 118.1 . . ?
C50 C51 H51 118.1 2_665 . ?
C54 C52 C53 117.9(3) . 2_656 ?
C54 C52 C27 124.0(3) . . ?
C53 C52 C27 118.0(4) 2_656 . ?
C54 C53 C52 123.1(4) . 2_656 ?
C54 C53 H53 118.5 . . ?
C52 C53 H53 118.5 2_656 . ?
C53 C54 C52 119.0(3) . . ?
C53 C54 C41 117.4(4) . . ?
C52 C54 C41 123.6(3) . . ?
O10 C55 N5 126.2(8) . . ?
O10 C55 H55 116.9 . . ?
N5 C55 H55 116.9 . . ?
N5 C56 H56A 109.5 . . ?
N5 C56 H56B 109.5 . . ?
H56A C56 H56B 109.5 . . ?
N5 C56 H56C 109.5 . . ?
H56A C56 H56C 109.5 . . ?
H56B C56 H56C 109.5 . . ?
N5 C57 H57A 109.5 . . ?
N5 C57 H57B 109.5 . . ?
H57A C57 H57B 109.5 . . ?
N5 C57 H57C 109.5 . . ?
H57A C57 H57C 109.5 . . ?
H57B C57 H57C 109.5 . . ?
O3 Cd1 N1 138.29(11) . . ?
O3 Cd1 O2 97.77(10) . . ?
N1 Cd1 O2 111.48(10) . . ?
O3 Cd1 O4 136.74(10) . . ?
N1 Cd1 O4 84.96(10) . . ?
O2 Cd1 O4 55.43(9) . . ?
O3 Cd1 N3 90.97(11) . . ?
N1 Cd1 N3 70.18(11) . . ?
O2 Cd1 N3 162.04(10) . . ?
O4 Cd1 N3 107.99(10) . . ?
O3 Cd1 O5 75.44(9) . 1_545 ?
N1 Cd1 O5 85.12(10) . 1_545 ?
O2 Cd1 O5 73.06(8) . 1_545 ?
O4 Cd1 O5 118.62(8) . 1_545 ?
N3 Cd1 O5 124.55(10) . 1_545 ?
O3 Cd1 C23 120.03(11) . . ?
N1 Cd1 C23 98.19(11) . . ?
O2 Cd1 C23 28.22(10) . . ?
O4 Cd1 C23 27.23(10) . . ?
N3 Cd1 C23 135.01(12) . . ?
O5 Cd1 C23 96.11(10) 1_545 . ?
O5 Cd2 O6 90.10(12) . . ?
O5 Cd2 O1 96.58(9) . . ?
O6 Cd2 O1 92.07(10) . . ?
O5 Cd2 N2 106.54(10) . . ?
O6 Cd2 N2 118.64(12) . . ?
O1 Cd2 N2 140.70(10) . . ?
O5 Cd2 N4 170.93(10) . . ?
O6 Cd2 N4 85.64(13) . . ?
O1 Cd2 N4 91.58(10) . . ?
N2 Cd2 N4 68.86(11) . . ?
O5 Cd2 O2 75.71(9) . 1_565 ?
O6 Cd2 O2 161.40(12) . 1_565 ?
O1 Cd2 O2 77.96(9) . 1_565 ?
N2 Cd2 O2 77.58(10) . 1_565 ?
N4 Cd2 O2 110.03(10) . 1_565 ?
C1 N1 C5 118.5(3) . . ?
C1 N1 Cd1 121.0(3) . . ?
C5 N1 Cd1 120.2(2) . . ?
C10 N2 C6 118.3(3) . . ?
C10 N2 Cd2 120.3(2) . . ?
C6 N2 Cd2 121.3(3) . . ?
C11 N3 C12 118.9(4) . . ?
C11 N3 Cd1 115.8(3) . . ?
C12 N3 Cd1 124.8(3) . . ?
C48 N4 C44 118.1(3) . . ?
C48 N4 Cd2 123.4(3) . . ?
C44 N4 Cd2 118.4(2) . . ?
C55 N5 C57 115.7(7) . . ?
C55 N5 C56 121.1(7) . . ?
C57 N5 C56 123.0(7) . . ?
C37 O1 Cd2 123.7(2) . . ?
C23 O2 Cd1 93.0(2) . . ?
C23 O2 Cd2 136.9(2) . 1_545 ?
Cd1 O2 Cd2 106.15(10) . 1_545 ?
C16 O3 Cd1 105.2(2) . . ?
C23 O4 Cd1 90.5(2) . . ?
C30 O5 Cd2 106.7(2) . . ?
C30 O5 Cd1 122.3(2) . 1_565 ?
Cd2 O5 Cd1 104.96(9) . 1_565 ?
Cd2 O6 H1B 116(4) . . ?
Cd2 O6 H1A 128(4) . . ?
H1B O6 H1A 110(6) . . ?
C101 N101 C102 119.4(12) . . ?
C101 N101 C103 121.9(12) . . ?
C102 N101 C103 118.6(13) . . ?
C201 N101 C203 132.0(15) . . ?
C201 N101 C202 125.1(14) . . ?
C203 N101 C202 102.5(15) . . ?
N101 C103 H10D 109.4 . . ?
N101 C103 H10E 109.5 . . ?
H10D C103 H10E 109.5 . . ?
N101 C103 H10F 109.5 . . ?
H10D C103 H10F 109.5 . . ?
H10E C103 H10F 109.5 . . ?
N101 C102 H10A 109.5 . . ?
N101 C102 H10B 109.5 . . ?
H10A C102 H10B 109.5 . . ?
N101 C102 H10C 109.5 . . ?
H10A C102 H10C 109.5 . . ?
H10B C102 H10C 109.5 . . ?
O101 C101 N101 133.7(16) . . ?
O101 C101 H101 113.2 . . ?
N101 C101 H101 113.2 . . ?
N101 C203 H20A 109.5 . . ?
N101 C203 H20B 109.5 . . ?
H20A C203 H20B 109.5 . . ?
N101 C203 H20C 109.5 . . ?
H20A C203 H20C 109.5 . . ?
H20B C203 H20C 109.5 . . ?
O201 C201 N101 111.5(17) . . ?
O201 C201 H201 124.2 . . ?
N101 C201 H201 124.2 . . ?
N101 C202 H20D 109.5 . . ?
N101 C202 H20E 109.5 . . ?
H20D C202 H20E 109.5 . . ?
N101 C202 H20F 109.5 . . ?
H20D C202 H20F 109.5 . . ?
H20E C202 H20F 109.5 . . ?

loop_
_geom_bond_atom_site_label_1
_geom_bond_atom_site_label_2
_geom_bond_distance
_geom_bond_site_symmetry_2
_geom_bond_publ_flag
C1 N1 1.341(5) . ?
C1 C2 1.379(6) . ?
C1 H1 0.9500 . ?
C2 C3 1.375(6) . ?
C2 H2 0.9500 . ?
C3 C4 1.381(6) . ?
C3 H3 0.9500 . ?
C4 C5 1.387(6) . ?
C4 H4 0.9500 . ?
C5 N1 1.347(5) . ?
C5 C11 1.486(5) . ?
C6 N2 1.338(5) . ?
C6 C7 1.370(6) . ?
C6 H6 0.9500 . ?
C7 C8 1.369(6) . ?
C7 H7 0.9500 . ?
C8 C9 1.389(5) . ?
C8 H8 0.9500 . ?
C9 C10 1.396(5) . ?
C9 H9 0.9500 . ?
C10 N2 1.334(5) . ?
C10 C44 1.497(5) . ?
C11 N3 1.341(5) . ?
C11 C15 1.393(6) . ?
C12 N3 1.349(5) . ?
C12 C13 1.385(6) . ?
C12 H12 0.9500 . ?
C13 C14 1.372(6) . ?
C13 H13 0.9500 . ?
C14 C15 1.380(6) . ?
C14 H14 0.9500 . ?
C15 H15 0.9500 . ?
C16 O7 1.246(4) . ?
C16 O3 1.265(4) . ?
C16 C17 1.495(5) . ?
C17 C22 1.388(5) . ?
C17 C18 1.392(5) . ?
C18 C19 1.394(5) . ?
C18 H18 0.9500 . ?
C19 C20 1.379(5) . ?
C19 H19 0.9500 . ?
C20 C21 1.400(5) . ?
C20 C49 1.487(5) . ?
C21 C22 1.381(5) . ?
C21 H21 0.9500 . ?
C22 H22 0.9500 . ?
C23 O4 1.240(5) . ?
C23 O2 1.283(4) . ?
C23 C24 1.495(5) . ?
C23 Cd1 2.709(4) . ?
C24 C25 1.387(5) . ?
C24 C29 1.389(5) . ?
C25 C26 1.381(5) . ?
C25 H25 0.9500 . ?
C26 C27 1.394(5) . ?
C26 H26 0.9500 . ?
C27 C28 1.403(5) . ?
C27 C52 1.495(5) . ?
C28 C29 1.382(5) . ?
C28 H28 0.9500 . ?
C29 H29 0.9500 . ?
C30 O8 1.232(5) . ?
C30 O5 1.295(4) . ?
C30 C31 1.503(5) . ?
C31 C36 1.379(5) . ?
C31 C32 1.396(5) . ?
C32 C33 1.388(5) . ?
C32 H32 0.9500 . ?
C33 C34 1.386(5) . ?
C33 H33 0.9500 . ?
C34 C35 1.399(5) . ?
C34 C50 1.490(5) . ?
C35 C36 1.381(5) . ?
C35 H35 0.9500 . ?
C36 H36 0.9500 . ?
C37 O9 1.251(5) . ?
C37 O1 1.267(4) . ?
C37 C38 1.514(5) . ?
C38 C39 1.385(5) . ?
C38 C43 1.396(5) . ?
C39 C40 1.387(5) . ?
C39 H39 0.9500 . ?
C40 C41 1.396(5) . ?
C40 H40 0.9500 . ?
C41 C42 1.388(5) . ?
C41 C54 1.485(5) . ?
C42 C43 1.394(5) . ?
C42 H42 0.9500 . ?
C43 H43 0.9500 . ?
C44 N4 1.353(5) . ?
C44 C45 1.393(5) . ?
C45 C46 1.377(5) . ?
C45 H45 0.9500 . ?
C46 C47 1.373(6) . ?
C46 H46 0.9500 . ?
C47 C48 1.371(6) . ?
C47 H47 0.9500 . ?
C48 N4 1.347(5) . ?
C48 H48 0.9500 . ?
C49 C51 1.394(5) . ?
C49 C50 1.401(5) . ?
C50 C51 1.407(5) 2_665 ?
C51 H51 0.9500 . ?
C52 C54 1.400(5) . ?
C52 C53 1.407(5) 2_656 ?
C53 C54 1.395(5) . ?
C53 H53 0.9500 . ?
C55 O10 1.194(6) . ?
C55 N5 1.306(8) . ?
C55 H55 0.9500 . ?
C56 N5 1.434(8) . ?
C56 H56A 0.9800 . ?
C56 H56B 0.9800 . ?
C56 H56C 0.9800 . ?
C57 N5 1.422(10) . ?
C57 H57A 0.9800 . ?
C57 H57B 0.9800 . ?
C57 H57C 0.9800 . ?
Cd1 O3 2.205(3) . ?
Cd1 N1 2.286(3) . ?
Cd1 O2 2.320(3) . ?
Cd1 O4 2.399(2) . ?
Cd1 N3 2.400(3) . ?
Cd1 O5 2.546(2) 1_545 ?
Cd2 O5 2.266(2) . ?
Cd2 O6 2.280(3) . ?
Cd2 O1 2.280(2) . ?
Cd2 N2 2.348(3) . ?
Cd2 N4 2.395(3) . ?
Cd2 O2 2.457(2) 1_565 ?
O6 H1B 0.74(5) . ?
O6 H1A 0.76(5) . ?
N101 C201 1.364(13) . ?
N101 C101 1.371(13) . ?
N101 C102 1.409(9) . ?
N101 C103 1.414(9) . ?
N101 C203 1.419(10) . ?
N101 C202 1.421(10) . ?
C103 H10D 0.9800 . ?
C103 H10E 0.9800 . ?
C103 H10F 0.9800 . ?
C102 H10A 0.9800 . ?
C102 H10B 0.9800 . ?
C102 H10C 0.9800 . ?
O101 C101 1.162(13) . ?
C101 H101 0.9500 . ?
C203 H20A 0.9800 . ?
C203 H20B 0.9800 . ?
C203 H20C 0.9800 . ?
O201 C201 1.154(13) . ?
C201 H201 0.9500 . ?
C202 H20D 0.9800 . ?
C202 H20E 0.9800 . ?
C202 H20F 0.9800 . ?
